data_7219265
loop_
_publ_author_name
'Su, Kongzhao'
'Jiang, Feilong'
'Qian, Jinjie'
'Pang, Jiandong'
'Hu, Falu'
'Bawaked, Salem M.'
'Mokhtar, Mohamed'
'Al-Thabaiti, Shaeel A.'
'Hong, Maochun'

_publ_section_title
;
 Bridging different Co4--calix[4]arene building blocks into grids, cages
 and 2D polymers with chiral camphoric acid
;
_journal_issue 8
_journal_name_full CrystEngComm
_journal_page_first 1750
_journal_paper_doi 10.1039/C4CE02186J
_journal_volume 17
_journal_year 2015
_chemical_formula_sum 'C109 H156 Cl4 Co8 O43 S8'
_chemical_formula_weight 3024.06
_chemical_name_systematic
; 
 ? 
;
_space_group_IT_number 2
_symmetry_cell_setting triclinic
_symmetry_space_group_name_Hall '-P 1'
_symmetry_space_group_name_H-M 'P -1'
_atom_sites_solution_hydrogens geom
_atom_sites_solution_primary direct
_atom_sites_solution_secondary difmap
_audit_creation_method SHELXL-97
_audit_update_record
;
2014-12-04 deposited with the CCDC.
2015-01-12 downloaded from the CCDC.
;
_cell_angle_alpha 86.751(4)
_cell_angle_beta 89.566(3)
_cell_angle_gamma 66.489(4)
_cell_formula_units_Z 1
_cell_length_a 12.6110(3)
_cell_length_b 13.0901(6)
_cell_length_c 23.1334(11)
_cell_measurement_temperature 100(2)
_cell_volume 3495.7(3)
_computing_structure_refinement 'SHELXL-97 (Sheldrick, 1997)'
_computing_structure_solution 'SHELXS-97 (Sheldrick, 1990)'
_diffrn_ambient_temperature 100(2)
_diffrn_detector_area_resol_mean 10.5594
_diffrn_measured_fraction_theta_full 0.988
_diffrn_measured_fraction_theta_max 0.988
_diffrn_measurement_device_type 'SuperNova, Dual, Cu at zero, Atlas'
_diffrn_measurement_method '\w scans'
_diffrn_radiation_monochromator graphite
_diffrn_radiation_source 'fine-focus sealed tube'
_diffrn_radiation_type CuK\a
_diffrn_radiation_wavelength 1.54184
_diffrn_reflns_av_R_equivalents 0.0592
_diffrn_reflns_av_sigmaI/netI 0.0962
_diffrn_reflns_limit_h_max 15
_diffrn_reflns_limit_h_min -11
_diffrn_reflns_limit_k_max 15
_diffrn_reflns_limit_k_min -15
_diffrn_reflns_limit_l_max 27
_diffrn_reflns_limit_l_min -26
_diffrn_reflns_number 25081
_diffrn_reflns_theta_full 67.49
_diffrn_reflns_theta_max 67.49
_diffrn_reflns_theta_min 3.69
_diffrn_standards_number 26472
_exptl_absorpt_coefficient_mu 9.695
_exptl_absorpt_correction_T_max 0.4440
_exptl_absorpt_correction_T_min 0.3892
_exptl_absorpt_correction_type multi-scan
_exptl_crystal_colour red
_exptl_crystal_density_diffrn 1.436
_exptl_crystal_density_method 'not measured'
_exptl_crystal_description block
_exptl_crystal_F_000 1566
_exptl_crystal_size_max 0.12
_exptl_crystal_size_mid 0.12
_exptl_crystal_size_min 0.10
_platon_squeeze_details
;
SQUEEZE removed nine CH3OH molecules per formula unit. 
This valueis calculated based upon volume/count_electrons analysis 
and TG analyses.
See ref: a) Y. F. Bi, X. T. Wang, W. P. Liao, X. F. Wang, X. W. Wang,
H. J. Zhang and S. Gao, J. Am. Chem. Soc. 2009, 131, 11650;
b)Y. F. Bi, S. C. Du and W. P. Liao, Chem. Commun., 2011, 47, 4724.
;
_refine_diff_density_max 0.934
_refine_diff_density_min -0.493
_refine_diff_density_rms 0.083
_refine_ls_extinction_method none
_refine_ls_goodness_of_fit_ref 0.972
_refine_ls_hydrogen_treatment constr
_refine_ls_matrix_type full
_refine_ls_number_parameters 757
_refine_ls_number_reflns 12438
_refine_ls_number_restraints 52
_refine_ls_restrained_S_all 0.978
_refine_ls_R_factor_all 0.0933
_refine_ls_R_factor_gt 0.0629
_refine_ls_shift/su_max 0.001
_refine_ls_shift/su_mean 0.000
_refine_ls_structure_factor_coef Fsqd
_refine_ls_weighting_details 'calc w=1/[\s^2^(Fo^2^)+(0.0783P)^2^+0.0000P] where P=(Fo^2^+2Fc^2^)/3'
_refine_ls_weighting_scheme calc
_refine_ls_wR_factor_gt 0.1564
_refine_ls_wR_factor_ref 0.1733
_reflns_number_gt 8202
_reflns_number_total 12438
_reflns_threshold_expression >2sigma(I)
_cod_data_source_file c4ce02186j2.cif
_cod_data_source_block c:1
_cod_depositor_comments 'Adding full bibliography for 7219265--7219267.cif.'
_cod_original_cell_volume 3495.7(2)
_cod_database_code 7219265

loop_
_symmetry_equiv_pos_as_xyz
'x, y, z'
'-x, -y, -z'

loop_
_atom_site_label
_atom_site_type_symbol
_atom_site_fract_x
_atom_site_fract_y
_atom_site_fract_z
_atom_site_U_iso_or_equiv
_atom_site_adp_type
_atom_site_occupancy
_atom_site_symmetry_multiplicity
_atom_site_calc_flag
_atom_site_refinement_flags
Co1 Co 0.63932(7) 0.68228(7) 0.61240(4) 0.0352(2) Uani 1 1 d .
Cl1 Cl 0.72808(15) 0.80581(13) 0.57627(6) 0.0576(4) Uani 1 1 d .
S1 S 0.39866(12) 0.81121(11) 0.66060(6) 0.0393(3) Uani 1 1 d .
O1 O 0.6497(3) 0.7560(3) 0.69160(15) 0.0366(8) Uani 1 1 d .
C1 C 0.5753(4) 0.8480(4) 0.7124(2) 0.0306(11) Uani 1 1 d .
C38A C 0.2381(15) 0.5378(14) 0.8566(8) 0.075(5) Uani 0.50 1 d PU
H38A H 0.3177 0.4962 0.8707 0.112 Uiso 0.50 1 calc PR
H38B H 0.2158 0.4911 0.8318 0.112 Uiso 0.50 1 calc PR
H38C H 0.1860 0.5582 0.8895 0.112 Uiso 0.50 1 calc PR
C39A C 0.1080(9) 0.6899(15) 0.7854(5) 0.091(5) Uani 0.60 1 d P
H39A H 0.1069 0.6356 0.7582 0.136 Uiso 0.60 1 calc PR
H39B H 0.1026 0.7584 0.7638 0.136 Uiso 0.60 1 calc PR
H39C H 0.0422 0.7069 0.8114 0.136 Uiso 0.60 1 calc PR
C40A C 0.2198(13) 0.7337(12) 0.8595(6) 0.058(3) Uani 0.50 1 d PU
H40A H 0.1524 0.7518 0.8845 0.087 Uiso 0.50 1 calc PR
H40B H 0.2105 0.7987 0.8337 0.087 Uiso 0.50 1 calc PR
H40C H 0.2898 0.7132 0.8836 0.087 Uiso 0.50 1 calc PR
C45A C 1.2581(15) 0.3580(13) 0.5861(8) 0.086(5) Uani 0.50 1 d PU
H45A H 1.3114 0.3384 0.6194 0.129 Uiso 0.50 1 calc PR
H45B H 1.2968 0.3125 0.5538 0.129 Uiso 0.50 1 calc PR
H45C H 1.1896 0.3439 0.5967 0.129 Uiso 0.50 1 calc PR
C48A C 1.2789(13) 0.4933(14) 0.6436(7) 0.083(5) Uani 0.50 1 d PDU
H48A H 1.3474 0.5013 0.6274 0.125 Uiso 0.50 1 calc PR
H48B H 1.2830 0.4184 0.6372 0.125 Uiso 0.50 1 calc PR
H48C H 1.2762 0.5040 0.6853 0.125 Uiso 0.50 1 calc PR
C38B C 0.1820(14) 0.5495(13) 0.8219(8) 0.075(5) Uani 0.50 1 d P
H38D H 0.2436 0.4758 0.8310 0.113 Uiso 0.50 1 calc PR
H38E H 0.1504 0.5517 0.7831 0.113 Uiso 0.50 1 calc PR
H38F H 0.1205 0.5639 0.8504 0.113 Uiso 0.50 1 calc PR
C39B C 0.160(2) 0.7512(19) 0.8363(11) 0.088(7) Uani 0.40 1 d PU
H39D H 0.1188 0.7524 0.8725 0.132 Uiso 0.40 1 calc PR
H39E H 0.1040 0.7865 0.8046 0.132 Uiso 0.40 1 calc PR
H39F H 0.2096 0.7921 0.8401 0.132 Uiso 0.40 1 calc PR
C40B C 0.2994(15) 0.5971(16) 0.8899(7) 0.091(5) Uani 0.50 1 d PU
H40D H 0.2425 0.6034 0.9200 0.137 Uiso 0.50 1 calc PR
H40E H 0.3394 0.6456 0.8977 0.137 Uiso 0.50 1 calc PR
H40F H 0.3558 0.5196 0.8896 0.137 Uiso 0.50 1 calc PR
C43A C 1.2215(12) 0.4822(12) 0.5676(6) 0.059(3) Uiso 0.50 1 d P
C45B C 1.079(2) 0.6620(19) 0.5159(11) 0.151(10) Uani 0.50 1 d PDU
H45D H 1.0746 0.6402 0.4764 0.227 Uiso 0.50 1 calc PR
H45E H 1.1005 0.7263 0.5145 0.227 Uiso 0.50 1 calc PR
H45F H 1.0038 0.6819 0.5342 0.227 Uiso 0.50 1 calc PR
C48B C 1.3950(16) 0.4426(16) 0.5722(7) 0.101(6) Uani 0.50 1 d PDU
H48D H 1.4459 0.4759 0.5869 0.151 Uiso 0.50 1 calc PR
H48E H 1.4406 0.3775 0.5506 0.151 Uiso 0.50 1 calc PR
H48F H 1.3580 0.4193 0.6048 0.151 Uiso 0.50 1 calc PR
Co2 Co 0.82435(7) 0.71776(7) 0.66769(3) 0.0354(2) Uani 1 1 d .
Cl2 Cl 0.95071(14) 0.31105(13) 0.65767(7) 0.0600(4) Uani 1 1 d .
S2 S 0.75362(12) 0.87978(10) 0.76580(5) 0.0340(3) Uani 1 1 d .
O2 O 0.8753(3) 0.6247(3) 0.74414(14) 0.0325(8) Uani 1 1 d .
C2 C 0.6087(5) 0.9153(4) 0.7481(2) 0.0379(12) Uani 1 1 d .
Co3 Co 0.93204(7) 0.47425(7) 0.70654(4) 0.0369(2) Uani 1 1 d .
S3 S 0.95529(11) 0.42437(10) 0.83767(6) 0.0376(3) Uani 1 1 d .
O3 O 0.7825(3) 0.4530(3) 0.74072(15) 0.0362(8) Uani 1 1 d .
C3 C 0.5264(5) 1.0100(4) 0.7727(2) 0.0363(12) Uani 1 1 d .
H3 H 0.5523 1.0520 0.7969 0.044 Uiso 1 1 calc R
Co4 Co 0.74819(7) 0.43919(7) 0.65143(4) 0.0367(2) Uani 1 1 d .
S4 S 0.60224(12) 0.35482(10) 0.73140(6) 0.0356(3) Uani 1 1 d .
O4 O 0.5926(3) 0.5698(3) 0.65970(14) 0.0344(8) Uani 1 1 d .
C4 C 0.4101(5) 1.0432(4) 0.7628(2) 0.0406(13) Uani 1 1 d .
O5 O 0.4634(3) 0.7841(3) 0.60727(15) 0.0387(8) Uani 1 1 d .
C5 C 0.3753(5) 0.9797(4) 0.7281(2) 0.0415(13) Uani 1 1 d .
H5 H 0.2951 1.0004 0.7212 0.050 Uiso 1 1 calc R
O6 O 0.2778(3) 0.8754(3) 0.65293(19) 0.0521(10) Uani 1 1 d .
C6 C 0.4550(4) 0.8858(4) 0.7029(2) 0.0359(12) Uani 1 1 d .
O7 O 0.8230(3) 0.8515(3) 0.71360(15) 0.0384(8) Uani 1 1 d .
C7 C 0.3204(5) 1.1484(5) 0.7891(3) 0.0494(15) Uani 1 1 d .
O8 O 0.7612(3) 0.9690(3) 0.79686(15) 0.0417(9) Uani 1 1 d .
C8 C 0.3718(7) 1.1896(5) 0.8367(3) 0.068(2) Uani 1 1 d .
H8A H 0.4091 1.1287 0.8660 0.102 Uiso 1 1 calc R
H8B H 0.3104 1.2514 0.8547 0.102 Uiso 1 1 calc R
H8C H 0.4293 1.2155 0.8203 0.102 Uiso 1 1 calc R
O9 O 1.0203(3) 0.4085(3) 0.78425(17) 0.0435(9) Uani 1 1 d .
C9 C 0.2211(7) 1.1206(6) 0.8148(4) 0.084(3) Uani 1 1 d .
H9A H 0.2535 1.0507 0.8388 0.126 Uiso 1 1 calc R
H9B H 0.1741 1.1124 0.7833 0.126 Uiso 1 1 calc R
H9C H 0.1727 1.1811 0.8386 0.126 Uiso 1 1 calc R
O10 O 1.0227(3) 0.3805(3) 0.89012(17) 0.0483(10) Uani 1 1 d .
C10 C 0.2758(6) 1.2398(5) 0.7399(3) 0.0592(18) Uani 1 1 d .
H10A H 0.2169 1.3074 0.7549 0.089 Uiso 1 1 calc R
H10B H 0.2419 1.2139 0.7089 0.089 Uiso 1 1 calc R
H10C H 0.3402 1.2565 0.7247 0.089 Uiso 1 1 calc R
O11 O 0.6616(3) 0.3375(3) 0.67639(15) 0.0394(9) Uani 1 1 d .
C11 C 0.8488(4) 0.6497(4) 0.7976(2) 0.0308(11) Uani 1 1 d .
O12 O 0.5411(3) 0.2853(3) 0.74465(16) 0.0433(9) Uani 1 1 d .
C12 C 0.8740(4) 0.5677(4) 0.8445(2) 0.0326(11) Uani 1 1 d .
O13 O 0.8138(3) 0.5686(3) 0.63585(15) 0.0351(8) Uani 1 1 d .
C13 C 0.8407(5) 0.5955(4) 0.9008(2) 0.0385(12) Uani 1 1 d .
H13 H 0.8597 0.5373 0.9304 0.046 Uiso 1 1 calc R
O14 O 1.3602(3) 0.3872(3) 0.46263(16) 0.0453(9) Uani 1 1 d .
C14 C 0.7807(5) 0.7051(5) 0.9157(2) 0.0436(13) Uani 1 1 d .
O15 O 1.2772(4) 0.5698(3) 0.43304(18) 0.0527(11) Uani 1 1 d .
C15 C 0.7610(5) 0.7860(4) 0.8709(2) 0.0398(13) Uani 1 1 d .
H15 H 0.7240 0.8623 0.8795 0.048 Uiso 1 1 calc R
O16 O 0.9874(4) 0.6786(4) 0.64119(18) 0.0554(11) Uani 1 1 d .
C16 C 0.7925(4) 0.7606(4) 0.8148(2) 0.0305(11) Uani 1 1 d .
O17 O 1.0662(3) 0.4973(4) 0.66983(18) 0.0520(10) Uani 1 1 d .
C17 C 0.7470(7) 0.7359(5) 0.9780(3) 0.065(2) Uani 1 1 d .
C18 C 0.7594(9) 0.6329(6) 1.0172(3) 0.085(3) Uani 1 1 d .
H18A H 0.8408 0.5806 1.0194 0.128 Uiso 1 1 calc R
H18B H 0.7128 0.5964 1.0012 0.128 Uiso 1 1 calc R
H18C H 0.7327 0.6561 1.0561 0.128 Uiso 1 1 calc R
C19 C 0.8228(9) 0.7889(6) 1.0015(3) 0.095(3) Uani 1 1 d .
H19A H 0.9027 0.7333 1.0052 0.142 Uiso 1 1 calc R
H19B H 0.7952 0.8167 1.0396 0.142 Uiso 1 1 calc R
H19C H 0.8198 0.8511 0.9750 0.142 Uiso 1 1 calc R
C20 C 0.6196(8) 0.8231(7) 0.9780(3) 0.098(3) Uani 1 1 d .
H20A H 0.6009 0.8522 1.0165 0.147 Uiso 1 1 calc R
H20B H 0.5676 0.7875 0.9679 0.147 Uiso 1 1 calc R
H20C H 0.6099 0.8846 0.9495 0.147 Uiso 1 1 calc R
C21 C 0.7813(4) 0.3855(4) 0.7845(2) 0.0318(11) Uani 1 1 d .
C22 C 0.7041(5) 0.3308(4) 0.7870(2) 0.0389(12) Uani 1 1 d .
C23 C 0.7047(5) 0.2581(4) 0.8338(2) 0.0423(13) Uani 1 1 d .
H23 H 0.6513 0.2234 0.8337 0.051 Uiso 1 1 calc R
C24 C 0.7811(5) 0.2351(4) 0.8805(2) 0.0405(13) Uani 1 1 d .
C25 C 0.8539(5) 0.2892(4) 0.8793(2) 0.0413(13) Uani 1 1 d .
H25 H 0.9050 0.2774 0.9113 0.050 Uiso 1 1 calc R
C26 C 0.8562(5) 0.3613(4) 0.8327(2) 0.0379(12) Uani 1 1 d .
C27 C 0.7866(7) 0.1510(5) 0.9311(3) 0.0620(19) Uani 1 1 d .
C28 C 0.6831(6) 0.1183(5) 0.9293(3) 0.0634(19) Uani 1 1 d .
H28A H 0.6116 0.1858 0.9249 0.095 Uiso 1 1 calc R
H28B H 0.6810 0.0761 0.9653 0.095 Uiso 1 1 calc R
H28C H 0.6904 0.0720 0.8964 0.095 Uiso 1 1 calc R
C29 C 0.8976(7) 0.0446(6) 0.9252(4) 0.084(3) Uani 1 1 d .
H29A H 0.8940 0.0112 0.8888 0.127 Uiso 1 1 calc R
H29B H 0.9041 -0.0089 0.9578 0.127 Uiso 1 1 calc R
H29C H 0.9651 0.0639 0.9253 0.127 Uiso 1 1 calc R
C30 C 0.7890(11) 0.2028(8) 0.9881(3) 0.119(4) Uani 1 1 d .
H30A H 0.8563 0.2224 0.9893 0.179 Uiso 1 1 calc R
H30B H 0.7942 0.1491 1.0204 0.179 Uiso 1 1 calc R
H30C H 0.7181 0.2702 0.9913 0.179 Uiso 1 1 calc R
C31 C 0.5105(4) 0.5836(4) 0.6971(2) 0.0336(11) Uani 1 1 d .
C32 C 0.4175(4) 0.6895(4) 0.7029(2) 0.0370(12) Uani 1 1 d .
C33 C 0.3298(5) 0.7051(5) 0.7429(3) 0.0446(14) Uani 1 1 d .
H33 H 0.2695 0.7771 0.7450 0.053 Uiso 1 1 calc R
C34 C 0.3281(5) 0.6172(5) 0.7803(3) 0.0482(15) Uani 1 1 d .
C35 C 0.4171(5) 0.5139(5) 0.7735(3) 0.0421(13) Uani 1 1 d .
H35 H 0.4179 0.4522 0.7975 0.051 Uiso 1 1 calc R
C36 C 0.5049(4) 0.4951(4) 0.7338(2) 0.0327(11) Uani 1 1 d .
C37 C 0.2304(6) 0.6369(6) 0.8239(4) 0.069(2) Uani 1 1 d U
C38 C 1.3094(6) 0.5218(6) 0.5353(3) 0.0615(19) Uani 1 1 d .
C41 C 1.0690(5) 0.5833(6) 0.6452(2) 0.0484(15) Uani 1 1 d .
C42 C 1.1829(6) 0.5704(7) 0.6174(3) 0.0615(19) Uani 1 1 d U
C44 C 1.1173(8) 0.5040(9) 0.5297(4) 0.103(3) Uani 1 1 d U
C46 C 1.1937(12) 0.6772(12) 0.5975(8) 0.189(8) Uani 1 1 d U
C47 C 1.3080(15) 0.6294(11) 0.5454(5) 0.179(7) Uani 1 1 d .
H47A H 1.2891 0.6787 0.5095 0.214 Uiso 1 1 calc R
H47B H 1.3827 0.6236 0.5617 0.214 Uiso 1 1 calc R
C49 C 1.3162(5) 0.4916(6) 0.4724(3) 0.0497(16) Uani 1 1 d .
C43B C 1.1685(14) 0.5665(13) 0.5502(7) 0.072(4) Uiso 0.50 1 d PD

loop_
_atom_site_aniso_label
_atom_site_aniso_U_11
_atom_site_aniso_U_22
_atom_site_aniso_U_33
_atom_site_aniso_U_23
_atom_site_aniso_U_13
_atom_site_aniso_U_12
Co1 0.0421(5) 0.0334(4) 0.0297(5) -0.0012(3) 0.0017(4) -0.0148(4)
Cl1 0.0842(11) 0.0559(9) 0.0394(8) 0.0050(6) 0.0041(8) -0.0360(8)
S1 0.0360(7) 0.0333(6) 0.0428(8) -0.0006(5) -0.0046(6) -0.0077(6)
O1 0.040(2) 0.0288(18) 0.036(2) -0.0069(15) -0.0004(16) -0.0076(16)
C1 0.038(3) 0.024(2) 0.024(2) -0.0017(18) 0.003(2) -0.006(2)
C38A 0.072(6) 0.077(6) 0.074(6) 0.002(4) 0.016(4) -0.031(4)
C39A 0.035(6) 0.171(15) 0.052(8) 0.016(9) 0.013(5) -0.029(8)
C40A 0.056(5) 0.066(5) 0.051(5) -0.010(4) 0.005(4) -0.023(4)
C45A 0.093(6) 0.084(6) 0.081(6) -0.007(4) 0.017(5) -0.034(5)
C48A 0.068(6) 0.095(6) 0.085(6) 0.010(4) 0.007(4) -0.033(5)
C38B 0.058(10) 0.079(11) 0.102(14) -0.010(10) 0.031(10) -0.043(9)
C39B 0.087(8) 0.087(8) 0.088(8) -0.003(5) 0.012(5) -0.032(5)
C40B 0.102(12) 0.136(16) 0.078(9) -0.042(9) 0.057(7) -0.088(12)
C45B 0.146(10) 0.156(11) 0.143(11) -0.003(5) 0.009(5) -0.052(6)
C48B 0.113(7) 0.098(7) 0.083(7) -0.012(5) -0.009(5) -0.033(5)
Co2 0.0443(5) 0.0374(5) 0.0253(4) -0.0021(3) 0.0060(4) -0.0171(4)
Cl2 0.0579(9) 0.0487(8) 0.0621(10) -0.0122(7) 0.0159(8) -0.0083(7)
S2 0.0482(8) 0.0323(6) 0.0240(6) -0.0024(5) 0.0034(5) -0.0188(6)
O2 0.0307(18) 0.0361(18) 0.0298(19) -0.0023(14) 0.0103(15) -0.0125(15)
C2 0.050(3) 0.032(3) 0.030(3) 0.003(2) 0.001(2) -0.016(2)
Co3 0.0331(5) 0.0368(5) 0.0362(5) -0.0047(4) 0.0074(4) -0.0087(4)
S3 0.0301(7) 0.0355(7) 0.0398(7) 0.0027(5) -0.0022(5) -0.0058(5)
O3 0.040(2) 0.040(2) 0.0307(19) 0.0053(15) -0.0006(16) -0.0190(17)
C3 0.054(4) 0.034(3) 0.023(3) -0.005(2) 0.008(2) -0.020(3)
Co4 0.0403(5) 0.0310(4) 0.0363(5) -0.0049(3) 0.0088(4) -0.0114(4)
S4 0.0435(7) 0.0320(6) 0.0339(7) -0.0019(5) 0.0035(6) -0.0177(6)
O4 0.044(2) 0.0327(18) 0.0236(18) -0.0028(14) 0.0097(16) -0.0128(16)
C4 0.051(4) 0.032(3) 0.034(3) -0.002(2) 0.011(3) -0.012(3)
O5 0.046(2) 0.0352(19) 0.0303(19) 0.0000(15) -0.0060(16) -0.0112(17)
C5 0.043(3) 0.031(3) 0.040(3) 0.001(2) 0.006(3) -0.004(2)
O6 0.040(2) 0.043(2) 0.062(3) -0.0019(19) -0.009(2) -0.0041(18)
C6 0.036(3) 0.031(3) 0.037(3) -0.001(2) -0.003(2) -0.010(2)
O7 0.052(2) 0.040(2) 0.0280(19) -0.0033(15) 0.0039(17) -0.0245(18)
C7 0.054(4) 0.038(3) 0.054(4) -0.013(3) 0.025(3) -0.015(3)
O8 0.065(3) 0.037(2) 0.031(2) -0.0043(15) 0.0027(18) -0.0277(19)
C8 0.095(5) 0.046(4) 0.052(4) -0.017(3) 0.038(4) -0.015(4)
O9 0.029(2) 0.044(2) 0.047(2) -0.0022(17) 0.0043(17) -0.0046(17)
C9 0.084(5) 0.055(4) 0.118(7) -0.027(4) 0.069(5) -0.030(4)
O10 0.038(2) 0.049(2) 0.047(2) 0.0127(18) -0.0125(18) -0.0066(18)
C10 0.053(4) 0.034(3) 0.074(5) -0.004(3) 0.014(3) 0.000(3)
O11 0.053(2) 0.0329(19) 0.034(2) -0.0090(15) 0.0103(17) -0.0185(17)
C11 0.032(3) 0.040(3) 0.028(3) -0.001(2) 0.002(2) -0.022(2)
O12 0.059(2) 0.038(2) 0.041(2) 0.0007(16) 0.0018(19) -0.0286(19)
C12 0.034(3) 0.035(3) 0.030(3) -0.001(2) -0.002(2) -0.015(2)
O13 0.039(2) 0.0328(18) 0.0307(19) -0.0029(14) 0.0050(15) -0.0116(16)
C13 0.044(3) 0.039(3) 0.036(3) 0.008(2) -0.011(2) -0.021(3)
O14 0.057(2) 0.055(2) 0.029(2) -0.0065(17) 0.0100(18) -0.028(2)
C14 0.062(4) 0.044(3) 0.026(3) 0.003(2) 0.002(3) -0.023(3)
O15 0.068(3) 0.057(3) 0.041(2) -0.014(2) 0.021(2) -0.033(2)
C15 0.055(4) 0.040(3) 0.031(3) -0.006(2) -0.002(3) -0.024(3)
O16 0.061(3) 0.079(3) 0.041(2) -0.011(2) 0.019(2) -0.043(3)
C16 0.037(3) 0.033(3) 0.025(3) 0.0001(19) 0.005(2) -0.017(2)
O17 0.040(2) 0.068(3) 0.048(3) -0.010(2) 0.0158(19) -0.020(2)
C17 0.123(6) 0.052(4) 0.025(3) 0.000(3) 0.009(4) -0.040(4)
C18 0.177(9) 0.066(5) 0.029(3) -0.004(3) 0.018(5) -0.065(6)
C19 0.213(10) 0.058(4) 0.034(4) 0.007(3) -0.024(5) -0.076(6)
C20 0.138(8) 0.096(6) 0.038(4) -0.014(4) 0.042(5) -0.023(6)
C21 0.026(3) 0.021(2) 0.043(3) 0.001(2) 0.006(2) -0.004(2)
C22 0.047(3) 0.025(2) 0.039(3) -0.001(2) 0.004(3) -0.009(2)
C23 0.063(4) 0.034(3) 0.036(3) -0.006(2) 0.010(3) -0.026(3)
C24 0.062(4) 0.029(3) 0.030(3) 0.001(2) 0.001(3) -0.017(3)
C25 0.054(4) 0.031(3) 0.034(3) -0.003(2) 0.001(3) -0.011(3)
C26 0.035(3) 0.028(3) 0.042(3) 0.000(2) 0.002(2) -0.005(2)
C27 0.114(6) 0.049(4) 0.036(3) 0.006(3) -0.007(4) -0.046(4)
C28 0.098(6) 0.051(4) 0.051(4) 0.009(3) 0.009(4) -0.042(4)
C29 0.095(6) 0.061(5) 0.098(6) 0.037(4) -0.029(5) -0.037(4)
C30 0.265(14) 0.127(8) 0.030(4) -0.005(4) 0.013(6) -0.146(9)
C31 0.035(3) 0.036(3) 0.031(3) -0.006(2) 0.003(2) -0.016(2)
C32 0.030(3) 0.033(3) 0.044(3) 0.003(2) 0.003(2) -0.010(2)
C33 0.033(3) 0.043(3) 0.054(4) -0.010(3) 0.010(3) -0.012(3)
C34 0.037(3) 0.050(3) 0.060(4) -0.011(3) 0.023(3) -0.019(3)
C35 0.035(3) 0.042(3) 0.051(4) -0.002(2) 0.016(3) -0.017(3)
C36 0.032(3) 0.036(3) 0.033(3) -0.003(2) 0.004(2) -0.017(2)
C37 0.060(4) 0.070(5) 0.086(5) -0.029(4) 0.045(4) -0.033(4)
C38 0.062(4) 0.098(5) 0.051(4) -0.031(4) 0.018(3) -0.057(4)
C41 0.038(3) 0.081(5) 0.031(3) -0.023(3) 0.014(3) -0.026(3)
C42 0.058(4) 0.110(6) 0.033(3) -0.024(3) 0.014(3) -0.050(4)
C44 0.087(4) 0.137(5) 0.093(5) -0.026(4) 0.006(4) -0.053(4)
C46 0.145(11) 0.153(10) 0.32(2) -0.086(12) 0.113(13) -0.105(10)
C47 0.35(2) 0.185(13) 0.090(8) -0.046(9) 0.025(11) -0.191(15)
C49 0.054(4) 0.082(5) 0.032(3) -0.018(3) 0.017(3) -0.046(4)

loop_
_atom_type_symbol
_atom_type_description
_atom_type_scat_dispersion_real
_atom_type_scat_dispersion_imag
_atom_type_scat_source
C C 0.0181 0.0091 'International Tables Vol C Tables 4.2.6.8 and 6.1.1.4'
Co Co -2.3653 3.6143 'International Tables Vol C Tables 4.2.6.8 and 6.1.1.4'
O O 0.0492 0.0322 'International Tables Vol C Tables 4.2.6.8 and 6.1.1.4'
S S 0.3331 0.5567 'International Tables Vol C Tables 4.2.6.8 and 6.1.1.4'
Cl Cl 0.3639 0.7018 'International Tables Vol C Tables 4.2.6.8 and 6.1.1.4'
H H 0.0000 0.0000 'International Tables Vol C Tables 4.2.6.8 and 6.1.1.4'

loop_
_geom_angle_atom_site_label_1
_geom_angle_atom_site_label_2
_geom_angle_atom_site_label_3
_geom_angle
_geom_angle_site_symmetry_1
_geom_angle_site_symmetry_3
O14 Co1 O4 93.57(14) 2_766 .
O14 Co1 O5 94.22(16) 2_766 .
O4 Co1 O5 86.24(14) . .
O14 Co1 O1 176.35(15) 2_766 .
O4 Co1 O1 88.68(13) . .
O5 Co1 O1 88.80(13) . .
O14 Co1 O13 93.80(15) 2_766 .
O4 Co1 O13 84.53(14) . .
O5 Co1 O13 168.13(14) . .
O1 Co1 O13 83.54(13) . .
O14 Co1 Cl1 96.49(11) 2_766 .
O4 Co1 Cl1 165.80(12) . .
O5 Co1 Cl1 102.92(11) . .
O1 Co1 Cl1 80.80(10) . .
O13 Co1 Cl1 84.84(10) . .
O14 Co1 Co2 128.87(12) 2_766 .
O4 Co1 Co2 111.92(11) . .
O5 Co1 Co2 129.49(10) . .
O1 Co1 Co2 47.50(10) . .
O13 Co1 Co2 48.74(9) . .
Cl1 Co1 Co2 53.89(4) . .
Co1 Cl1 Co2 72.74(5) . .
O6 S1 O5 115.0(2) . .
O6 S1 C32 108.1(3) . .
O5 S1 C32 110.7(2) . .
O6 S1 C6 107.9(2) . .
O5 S1 C6 109.3(2) . .
C32 S1 C6 105.4(3) . .
C1 O1 Co2 128.3(3) . .
C1 O1 Co1 128.7(3) . .
Co2 O1 Co1 84.50(13) . .
O1 C1 C6 122.7(4) . .
O1 C1 C2 122.8(5) . .
C6 C1 C2 114.5(4) . .
C37 C38A H38A 109.5 . .
C37 C38A H38B 109.5 . .
H38A C38A H38B 109.5 . .
C37 C38A H38C 109.5 . .
H38A C38A H38C 109.5 . .
H38B C38A H38C 109.5 . .
C37 C39A H39A 109.5 . .
C37 C39A H39B 109.5 . .
H39A C39A H39B 109.5 . .
C37 C39A H39C 109.5 . .
H39A C39A H39C 109.5 . .
H39B C39A H39C 109.5 . .
C37 C40A H40A 109.5 . .
C37 C40A H40B 109.5 . .
H40A C40A H40B 109.5 . .
C37 C40A H40C 109.5 . .
H40A C40A H40C 109.5 . .
H40B C40A H40C 109.5 . .
C43A C45A H45A 109.5 . .
C43A C45A H45B 109.5 . .
H45A C45A H45B 109.5 . .
C43A C45A H45C 109.5 . .
H45A C45A H45C 109.5 . .
H45B C45A H45C 109.5 . .
C42 C48A H48A 109.5 . .
C42 C48A H48B 109.5 . .
H48A C48A H48B 109.5 . .
C42 C48A H48C 109.5 . .
H48A C48A H48C 109.5 . .
H48B C48A H48C 109.5 . .
C37 C38B H38D 109.5 . .
C37 C38B H38E 109.5 . .
H38D C38B H38E 109.5 . .
C37 C38B H38F 109.5 . .
H38D C38B H38F 109.5 . .
H38E C38B H38F 109.5 . .
C37 C39B H39D 109.5 . .
C37 C39B H39E 109.5 . .
H39D C39B H39E 109.5 . .
C37 C39B H39F 109.5 . .
H39D C39B H39F 109.5 . .
H39E C39B H39F 109.5 . .
C37 C40B H40D 109.5 . .
C37 C40B H40E 109.5 . .
H40D C40B H40E 109.5 . .
C37 C40B H40F 109.5 . .
H40D C40B H40F 109.5 . .
H40E C40B H40F 109.5 . .
C44 C43A C45A 101.5(11) . .
C44 C43A C38 110.7(10) . .
C45A C43A C38 119.6(11) . .
C44 C43A C42 108.0(10) . .
C45A C43A C42 117.9(12) . .
C38 C43A C42 99.0(8) . .
C43B C45B H45D 109.5 . .
C43B C45B H45E 109.5 . .
H45D C45B H45E 109.5 . .
C43B C45B H45F 109.5 . .
H45D C45B H45F 109.5 . .
H45E C45B H45F 109.5 . .
C38 C48B H48D 109.5 . .
C38 C48B H48E 109.5 . .
H48D C48B H48E 109.5 . .
C38 C48B H48F 109.5 . .
H48D C48B H48F 109.5 . .
H48E C48B H48F 109.5 . .
O16 Co2 O2 93.56(16) . .
O16 Co2 O7 92.96(16) . .
O2 Co2 O7 85.99(14) . .
O16 Co2 O1 176.95(16) . .
O2 Co2 O1 88.18(13) . .
O7 Co2 O1 89.65(14) . .
O16 Co2 O13 94.15(16) . .
O2 Co2 O13 84.78(13) . .
O7 Co2 O13 168.68(13) . .
O1 Co2 O13 83.51(13) . .
O16 Co2 Cl1 97.08(14) . .
O2 Co2 Cl1 165.10(11) . .
O7 Co2 Cl1 103.78(11) . .
O1 Co2 Cl1 80.76(11) . .
O13 Co2 Cl1 84.07(10) . .
O16 Co2 Co1 128.96(12) . .
O2 Co2 Co1 111.73(10) . .
O7 Co2 Co1 130.79(11) . .
O1 Co2 Co1 48.00(9) . .
O13 Co2 Co1 48.20(9) . .
Cl1 Co2 Co1 53.37(4) . .
Co3 Cl2 Co4 72.51(5) . .
O8 S2 O7 115.7(2) . .
O8 S2 C2 108.1(2) . .
O7 S2 C2 109.6(2) . .
O8 S2 C16 107.6(2) . .
O7 S2 C16 110.1(2) . .
C2 S2 C16 105.1(2) . .
C11 O2 Co2 131.7(3) . .
C11 O2 Co3 130.8(3) . .
Co2 O2 Co3 94.59(14) . .
C3 C2 C1 121.7(5) . .
C3 C2 S2 117.3(4) . .
C1 C2 S2 120.9(4) . .
O17 Co3 O2 92.48(15) . .
O17 Co3 O9 93.60(16) . .
O2 Co3 O9 85.31(14) . .
O17 Co3 O3 176.39(16) . .
O2 Co3 O3 88.10(13) . .
O9 Co3 O3 90.01(14) . .
O17 Co3 O13 92.70(16) . .
O2 Co3 O13 84.48(13) . .
O9 Co3 O13 168.22(14) . .
O3 Co3 O13 83.81(13) . .
O17 Co3 Cl2 97.53(13) . .
O2 Co3 Cl2 166.43(11) . .
O9 Co3 Cl2 103.12(12) . .
O3 Co3 Cl2 81.35(10) . .
O13 Co3 Cl2 85.90(10) . .
O17 Co3 Co4 128.45(13) . .
O2 Co3 Co4 112.21(10) . .
O9 Co3 Co4 131.29(11) . .
O3 Co3 Co4 48.21(9) . .
O13 Co3 Co4 48.89(9) . .
Cl2 Co3 Co4 54.26(5) . .
O10 S3 O9 115.9(2) . .
O10 S3 C26 108.1(3) . .
O9 S3 C26 108.4(2) . .
O10 S3 C12 107.7(2) . .
O9 S3 C12 109.4(2) . .
C26 S3 C12 107.0(2) . .
C21 O3 Co4 126.7(3) . .
C21 O3 Co3 126.4(3) . .
Co4 O3 Co3 83.39(12) . .
C4 C3 C2 121.9(5) . .
C4 C3 H3 119.0 . .
C2 C3 H3 119.0 . .
O15 Co4 O4 93.29(16) 2_766 .
O15 Co4 O11 93.33(15) 2_766 .
O4 Co4 O11 85.88(14) . .
O15 Co4 O3 176.67(15) 2_766 .
O4 Co4 O3 87.64(14) . .
O11 Co4 O3 89.93(13) . .
O15 Co4 O13 92.78(15) 2_766 .
O4 Co4 O13 84.42(13) . .
O11 Co4 O13 168.81(13) . .
O3 Co4 O13 84.12(13) . .
O15 Co4 Cl2 97.82(14) 2_766 .
O4 Co4 Cl2 165.19(11) . .
O11 Co4 Cl2 103.14(11) . .
O3 Co4 Cl2 80.74(11) . .
O13 Co4 Cl2 85.28(10) . .
O15 Co4 Co3 128.40(12) 2_766 .
O4 Co4 Co3 112.00(10) . .
O11 Co4 Co3 131.05(11) . .
O3 Co4 Co3 48.40(9) . .
O13 Co4 Co3 49.10(10) . .
Cl2 Co4 Co3 53.24(5) . .
O12 S4 O11 115.4(2) . .
O12 S4 C22 107.6(2) . .
O11 S4 C22 108.6(2) . .
O12 S4 C36 108.6(2) . .
O11 S4 C36 109.8(2) . .
C22 S4 C36 106.4(2) . .
C31 O4 Co4 130.4(3) . .
C31 O4 Co1 131.7(3) . .
Co4 O4 Co1 94.49(14) . .
C3 C4 C5 117.6(5) . .
C3 C4 C7 121.7(5) . .
C5 C4 C7 120.7(5) . .
S1 O5 Co1 118.8(2) . .
C4 C5 C6 121.6(5) . .
C4 C5 H5 119.2 . .
C6 C5 H5 119.2 . .
C5 C6 C1 122.6(5) . .
C5 C6 S1 116.9(4) . .
C1 C6 S1 120.4(4) . .
S2 O7 Co2 118.62(19) . .
C8 C7 C10 108.9(5) . .
C8 C7 C9 108.2(6) . .
C10 C7 C9 111.0(6) . .
C8 C7 C4 112.4(5) . .
C10 C7 C4 107.2(5) . .
C9 C7 C4 109.0(5) . .
C7 C8 H8A 109.5 . .
C7 C8 H8B 109.5 . .
H8A C8 H8B 109.5 . .
C7 C8 H8C 109.5 . .
H8A C8 H8C 109.5 . .
H8B C8 H8C 109.5 . .
S3 O9 Co3 119.0(2) . .
C7 C9 H9A 109.5 . .
C7 C9 H9B 109.5 . .
H9A C9 H9B 109.5 . .
C7 C9 H9C 109.5 . .
H9A C9 H9C 109.5 . .
H9B C9 H9C 109.5 . .
C7 C10 H10A 109.5 . .
C7 C10 H10B 109.5 . .
H10A C10 H10B 109.5 . .
C7 C10 H10C 109.5 . .
H10A C10 H10C 109.5 . .
H10B C10 H10C 109.5 . .
S4 O11 Co4 118.47(19) . .
O2 C11 C16 123.4(4) . .
O2 C11 C12 123.1(4) . .
C16 C11 C12 113.5(4) . .
C13 C12 C11 122.3(5) . .
C13 C12 S3 113.8(4) . .
C11 C12 S3 123.8(4) . .
Co1 O13 Co4 87.79(13) . .
Co1 O13 Co2 83.06(12) . .
Co4 O13 Co2 145.87(17) . .
Co1 O13 Co3 145.70(17) . .
Co4 O13 Co3 82.01(12) . .
Co2 O13 Co3 87.27(13) . .
C12 C13 C14 122.7(5) . .
C12 C13 H13 118.7 . .
C14 C13 H13 118.7 . .
C49 O14 Co1 127.6(4) . 2_766
C15 C14 C13 115.5(5) . .
C15 C14 C17 121.7(5) . .
C13 C14 C17 122.7(5) . .
C49 O15 Co4 129.3(4) . 2_766
C16 C15 C14 122.9(5) . .
C16 C15 H15 118.6 . .
C14 C15 H15 118.6 . .
C41 O16 Co2 126.3(4) . .
C15 C16 C11 123.1(5) . .
C15 C16 S2 113.6(4) . .
C11 C16 S2 123.3(4) . .
C41 O17 Co3 129.0(4) . .
C19 C17 C14 109.6(6) . .
C19 C17 C18 109.2(6) . .
C14 C17 C18 111.5(5) . .
C19 C17 C20 108.0(7) . .
C14 C17 C20 108.8(6) . .
C18 C17 C20 109.7(7) . .
C17 C18 H18A 109.5 . .
C17 C18 H18B 109.5 . .
H18A C18 H18B 109.5 . .
C17 C18 H18C 109.5 . .
H18A C18 H18C 109.5 . .
H18B C18 H18C 109.5 . .
C17 C19 H19A 109.5 . .
C17 C19 H19B 109.5 . .
H19A C19 H19B 109.5 . .
C17 C19 H19C 109.5 . .
H19A C19 H19C 109.5 . .
H19B C19 H19C 109.5 . .
C17 C20 H20A 109.5 . .
C17 C20 H20B 109.5 . .
H20A C20 H20B 109.5 . .
C17 C20 H20C 109.5 . .
H20A C20 H20C 109.5 . .
H20B C20 H20C 109.5 . .
O3 C21 C26 122.8(4) . .
O3 C21 C22 122.6(5) . .
C26 C21 C22 114.6(5) . .
C23 C22 C21 121.9(5) . .
C23 C22 S4 117.6(4) . .
C21 C22 S4 120.4(4) . .
C24 C23 C22 121.9(5) . .
C24 C23 H23 119.1 . .
C22 C23 H23 119.1 . .
C25 C24 C23 116.8(5) . .
C25 C24 C27 120.7(5) . .
C23 C24 C27 122.5(5) . .
C24 C25 C26 122.6(5) . .
C24 C25 H25 118.7 . .
C26 C25 H25 118.7 . .
C25 C26 C21 122.2(5) . .
C25 C26 S3 117.1(4) . .
C21 C26 S3 120.7(4) . .
C30 C27 C28 109.9(7) . .
C30 C27 C29 110.3(7) . .
C28 C27 C29 108.0(5) . .
C30 C27 C24 109.1(5) . .
C28 C27 C24 111.2(6) . .
C29 C27 C24 108.2(6) . .
C27 C28 H28A 109.5 . .
C27 C28 H28B 109.5 . .
H28A C28 H28B 109.5 . .
C27 C28 H28C 109.5 . .
H28A C28 H28C 109.5 . .
H28B C28 H28C 109.5 . .
C27 C29 H29A 109.5 . .
C27 C29 H29B 109.5 . .
H29A C29 H29B 109.5 . .
C27 C29 H29C 109.5 . .
H29A C29 H29C 109.5 . .
H29B C29 H29C 109.5 . .
C27 C30 H30A 109.5 . .
C27 C30 H30B 109.5 . .
H30A C30 H30B 109.5 . .
C27 C30 H30C 109.5 . .
H30A C30 H30C 109.5 . .
H30B C30 H30C 109.5 . .
O4 C31 C36 123.3(5) . .
O4 C31 C32 121.8(5) . .
C36 C31 C32 114.9(4) . .
C33 C32 C31 122.2(5) . .
C33 C32 S1 113.1(4) . .
C31 C32 S1 124.6(4) . .
C32 C33 C34 121.9(5) . .
C32 C33 H33 119.0 . .
C34 C33 H33 119.0 . .
C35 C34 C33 115.6(5) . .
C35 C34 C37 123.6(6) . .
C33 C34 C37 120.7(5) . .
C34 C35 C36 124.0(5) . .
C34 C35 H35 118.0 . .
C36 C35 H35 118.0 . .
C35 C36 C31 121.3(5) . .
C35 C36 S4 114.6(4) . .
C31 C36 S4 124.0(4) . .
C38A C37 C39B 127.3(13) . .
C38A C37 C38B 41.3(9) . .
C39B C37 C38B 122.5(12) . .
C38A C37 C40A 115.2(11) . .
C39B C37 C40A 34.3(10) . .
C38B C37 C40A 139.2(9) . .
C38A C37 C34 113.7(9) . .
C39B C37 C34 117.4(11) . .
C38B C37 C34 111.3(8) . .
C40A C37 C34 109.2(7) . .
C38A C37 C39A 109.9(10) . .
C39B C37 C39A 67.4(12) . .
C38B C37 C39A 71.6(10) . .
C40A C37 C39A 101.7(9) . .
C34 C37 C39A 106.0(7) . .
C38A C37 C40B 57.6(10) . .
C39B C37 C40B 97.0(13) . .
C38B C37 C40B 98.5(11) . .
C40A C37 C40B 66.3(8) . .
C34 C37 C40B 104.6(7) . .
C39A C37 C40B 149.3(7) . .
C48B C38 C47 107.6(11) . .
C48B C38 C49 114.5(9) . .
C47 C38 C49 116.2(7) . .
C48B C38 C43A 86.3(10) . .
C47 C38 C43A 119.5(9) . .
C49 C38 C43A 109.2(7) . .
C48B C38 C43B 121.9(10) . .
C47 C38 C43B 90.9(10) . .
C49 C38 C43B 104.1(7) . .
C43A C38 C43B 39.2(7) . .
O17 C41 O16 126.6(5) . .
O17 C41 C42 115.9(6) . .
O16 C41 C42 117.5(6) . .
C48A C42 C46 114.3(11) . .
C48A C42 C41 115.7(9) . .
C46 C42 C41 115.8(8) . .
C48A C42 C43B 117.8(11) . .
C46 C42 C43B 80.4(10) . .
C41 C42 C43B 107.8(7) . .
C48A C42 C43A 81.5(10) . .
C46 C42 C43A 111.1(9) . .
C41 C42 C43A 113.6(7) . .
C43B C42 C43A 40.1(7) . .
C43B C44 C43A 44.7(8) . .
C42 C46 C47 101.9(9) . .
C42 C46 C43B 51.3(6) . .
C47 C46 C43B 71.5(8) . .
C38 C47 C46 100.5(9) . .
C38 C47 H47A 111.7 . .
C46 C47 H47A 111.7 . .
C38 C47 H47B 111.7 . .
C46 C47 H47B 111.7 . .
H47A C47 H47B 109.4 . .
O15 C49 O14 124.1(5) . .
O15 C49 C38 118.8(6) . .
O14 C49 C38 117.1(6) . .
C44 C43B C45B 86.0(14) . .
C44 C43B C42 120.1(12) . .
C45B C43B C42 121.1(16) . .
C44 C43B C38 113.9(12) . .
C45B C43B C38 121.7(15) . .
C42 C43B C38 96.1(9) . .
C44 C43B C46 159.4(13) . .
C45B C43B C46 88.2(14) . .
C42 C43B C46 48.3(7) . .
C38 C43B C46 85.8(8) . .

loop_
_geom_bond_atom_site_label_1
_geom_bond_atom_site_label_2
_geom_bond_distance
_geom_bond_site_symmetry_2
Co1 O14 2.004(4) 2_766
Co1 O4 2.052(3) .
Co1 O5 2.083(4) .
Co1 O1 2.148(3) .
Co1 O13 2.160(4) .
Co1 Cl1 2.4172(17) .
Co1 Co2 2.8764(12) .
Cl1 Co2 2.4332(18) .
S1 O6 1.423(4) .
S1 O5 1.455(4) .
S1 C32 1.754(5) .
S1 C6 1.758(5) .
O1 C1 1.311(5) .
O1 Co2 2.130(4) .
C1 C6 1.409(7) .
C1 C2 1.422(7) .
C38A C37 1.434(17) .
C38A H38A 0.9800 .
C38A H38B 0.9800 .
C38A H38C 0.9800 .
C39A C37 1.660(14) .
C39A H39A 0.9800 .
C39A H39B 0.9800 .
C39A H39C 0.9800 .
C40A C37 1.511(15) .
C40A H40A 0.9800 .
C40A H40B 0.9800 .
C40A H40C 0.9800 .
C45A C43A 1.54(2) .
C45A H45A 0.9800 .
C45A H45B 0.9800 .
C45A H45C 0.9800 .
C48A C42 1.350(17) .
C48A H48A 0.9800 .
C48A H48B 0.9800 .
C48A H48C 0.9800 .
C38B C37 1.499(15) .
C38B H38D 0.9800 .
C38B H38E 0.9800 .
C38B H38F 0.9800 .
C39B C37 1.45(2) .
C39B H39D 0.9800 .
C39B H39E 0.9800 .
C39B H39F 0.9800 .
C40B C37 1.71(2) .
C40B H40D 0.9800 .
C40B H40E 0.9800 .
C40B H40F 0.9800 .
C43A C44 1.506(16) .
C43A C38 1.567(15) .
C43A C42 1.610(15) .
C45B C43B 1.496(17) .
C45B H45D 0.9800 .
C45B H45E 0.9800 .
C45B H45F 0.9800 .
C48B C38 1.410(19) .
C48B H48D 0.9800 .
C48B H48E 0.9800 .
C48B H48F 0.9800 .
Co2 O16 2.010(4) .
Co2 O2 2.043(3) .
Co2 O7 2.093(3) .
Co2 O13 2.178(3) .
Cl2 Co3 2.4011(17) .
Cl2 Co4 2.4326(18) .
S2 O8 1.440(3) .
S2 O7 1.462(4) .
S2 C2 1.742(6) .
S2 C16 1.777(5) .
O2 C11 1.305(6) .
O2 Co3 2.052(3) .
C2 C3 1.407(7) .
Co3 O17 2.008(4) .
Co3 O9 2.074(4) .
Co3 O3 2.152(3) .
Co3 O13 2.182(4) .
Co3 Co4 2.8586(12) .
S3 O10 1.439(4) .
S3 O9 1.456(4) .
S3 C26 1.757(5) .
S3 C12 1.758(5) .
O3 C21 1.309(6) .
O3 Co4 2.146(4) .
C3 C4 1.370(8) .
C3 H3 0.9500 .
Co4 O15 2.000(4) 2_766
Co4 O4 2.041(3) .
Co4 O11 2.088(3) .
Co4 O13 2.175(3) .
S4 O12 1.429(4) .
S4 O11 1.454(4) .
S4 C22 1.749(6) .
S4 C36 1.759(5) .
O4 C31 1.306(6) .
C4 C5 1.379(8) .
C4 C7 1.544(7) .
C5 C6 1.396(7) .
C5 H5 0.9500 .
C7 C8 1.510(9) .
C7 C10 1.537(9) .
C7 C9 1.543(8) .
C8 H8A 0.9800 .
C8 H8B 0.9800 .
C8 H8C 0.9800 .
C9 H9A 0.9800 .
C9 H9B 0.9800 .
C9 H9C 0.9800 .
C10 H10A 0.9800 .
C10 H10B 0.9800 .
C10 H10C 0.9800 .
C11 C16 1.418(7) .
C11 C12 1.425(7) .
C12 C13 1.389(7) .
C13 C14 1.391(8) .
C13 H13 0.9500 .
O14 C49 1.286(7) .
O14 Co1 2.004(4) 2_766
C14 C15 1.388(7) .
C14 C17 1.529(8) .
O15 C49 1.271(8) .
O15 Co4 2.000(4) 2_766
C15 C16 1.374(7) .
C15 H15 0.9500 .
O16 C41 1.261(8) .
O17 C41 1.246(8) .
C17 C19 1.506(10) .
C17 C18 1.537(8) .
C17 C20 1.557(11) .
C18 H18A 0.9800 .
C18 H18B 0.9800 .
C18 H18C 0.9800 .
C19 H19A 0.9800 .
C19 H19B 0.9800 .
C19 H19C 0.9800 .
C20 H20A 0.9800 .
C20 H20B 0.9800 .
C20 H20C 0.9800 .
C21 C26 1.406(7) .
C21 C22 1.419(7) .
C22 C23 1.399(7) .
C23 C24 1.391(8) .
C23 H23 0.9500 .
C24 C25 1.364(8) .
C24 C27 1.543(7) .
C25 C26 1.400(7) .
C25 H25 0.9500 .
C27 C30 1.521(9) .
C27 C28 1.529(9) .
C27 C29 1.543(10) .
C28 H28A 0.9800 .
C28 H28B 0.9800 .
C28 H28C 0.9800 .
C29 H29A 0.9800 .
C29 H29B 0.9800 .
C29 H29C 0.9800 .
C30 H30A 0.9800 .
C30 H30B 0.9800 .
C30 H30C 0.9800 .
C31 C36 1.422(7) .
C31 C32 1.428(7) .
C32 C33 1.396(7) .
C33 C34 1.407(8) .
C33 H33 0.9500 .
C34 C35 1.387(8) .
C34 C37 1.536(8) .
C35 C36 1.387(7) .
C35 H35 0.9500 .
C38 C47 1.434(12) .
C38 C49 1.524(8) .
C38 C43B 1.674(17) .
C41 C42 1.520(8) .
C42 C46 1.504(14) .
C42 C43B 1.572(17) .
C44 C43B 1.334(17) .
C46 C47 1.806(17) .
C46 C43B 1.99(2) .
C47 H47A 0.9900 .
C47 H47B 0.9900 .

loop_
_platon_squeeze_void_nr
_platon_squeeze_void_average_x
_platon_squeeze_void_average_y
_platon_squeeze_void_average_z
_platon_squeeze_void_volume
_platon_squeeze_void_count_electrons
1 -0.002 0.000 0.500 650.3 120.4
2 0.500 0.500 0.000 252.4 34.2
